data_4346194
loop_
_publ_author_name
'Sicilia, V.'
'Baya, M.'
'Borja, P.'
'Mart\'in, A'

_publ_section_title
;
 Oxidation of Half-Lantern Pt2(II,II) Compounds by Halocarbons. Evidence
 of Dioxygen Insertion into a Pt(III)-CH3 Bond.
;
_journal_issue 15
_journal_name_full 'Inorganic chemistry'
_journal_page_first 7316
_journal_page_last 7324
_journal_paper_doi 10.1021/acs.inorgchem.5b00846
_journal_volume 54
_journal_year 2015
_chemical_formula_sum 'C36 H26 Cl4 I2 N6 Pt2 S2'
_chemical_formula_weight 1392.53
_space_group_IT_number 14
_space_group_name_Hall '-P 2yn'
_space_group_name_H-M_alt 'P 1 21/n 1'
_symmetry_cell_setting monoclinic
_symmetry_space_group_name_H-M 'P 1 21/n 1'
_atom_sites_solution_hydrogens geom
_atom_sites_solution_primary direct
_atom_sites_solution_secondary difmap
_audit_creation_method SHELXL-97
_cell_angle_alpha 90.00
_cell_angle_beta 107.140(2)
_cell_angle_gamma 90.00
_cell_formula_units_Z 4
_cell_length_a 15.6909(3)
_cell_length_b 13.1625(2)
_cell_length_c 19.3423(4)
_cell_measurement_reflns_used 17005
_cell_measurement_temperature 100(2)
_cell_measurement_theta_max 28.8498
_cell_measurement_theta_min 4.2064
_cell_volume 3817.37(13)
_computing_cell_refinement
;
CrysAlisPro, Agilent Technologies,
Version 1.171.35.21 (release 20-01-2012 CrysAlis171 .NET)
(compiled Jan 23 2012,18:06:46)
;
_computing_data_collection
;
CrysAlisPro, Agilent Technologies,
Version 1.171.35.21 (release 20-01-2012 CrysAlis171 .NET)
(compiled Jan 23 2012,18:06:46)
;
_computing_data_reduction
;
CrysAlisPro, Agilent Technologies,
Version 1.171.35.21 (release 20-01-2012 CrysAlis171 .NET)
(compiled Jan 23 2012,18:06:46)
;
_computing_structure_refinement 'SHELXL-97 (Sheldrick, 1997)'
_computing_structure_solution 'SHELXS-97 (Sheldrick, 1990)'
_diffrn_ambient_temperature 100(2)
_diffrn_detector_area_resol_mean 16.0655
_diffrn_measured_fraction_theta_full 0.995
_diffrn_measured_fraction_theta_max 0.915
_diffrn_measurement_details
;
#__ type_ start__ end____ width___ exp.time_
  1 omega   49.00   75.00   1.0000   10.0000
omega____ theta____ kappa____ phi______ frames
    -       22.1490  179.0000 -120.0000 26

#__ type_ start__ end____ width___ exp.time_
  2 omega  -39.00   32.00   1.0000   10.0000
omega____ theta____ kappa____ phi______ frames
    -       22.1490  -57.0000 -120.0000 71

#__ type_ start__ end____ width___ exp.time_
  3 omega  -29.00   81.00   1.0000   10.0000
omega____ theta____ kappa____ phi______ frames
    -       22.1490  -19.0000  -60.0000 110

#__ type_ start__ end____ width___ exp.time_
  4 omega   72.00  103.00   1.0000   10.0000
omega____ theta____ kappa____ phi______ frames
    -       22.1490 -179.0000   90.0000 31

#__ type_ start__ end____ width___ exp.time_
  5 omega  -25.00   25.00   1.0000   10.0000
omega____ theta____ kappa____ phi______ frames
    -      -19.9615  -99.0000 -120.0000 50

#__ type_ start__ end____ width___ exp.time_
  6 omega   -2.00   93.00   1.0000   10.0000
omega____ theta____ kappa____ phi______ frames
    -       22.1490   57.0000  150.0000 95

#__ type_ start__ end____ width___ exp.time_
  7 omega   32.00  104.00   1.0000   10.0000
omega____ theta____ kappa____ phi______ frames
    -       22.1490 -179.0000 -120.0000 72

#__ type_ start__ end____ width___ exp.time_
  8 omega  -10.00   42.00   1.0000   10.0000
omega____ theta____ kappa____ phi______ frames
    -       22.1490   37.0000  -60.0000 52

#__ type_ start__ end____ width___ exp.time_
  9 omega  -11.00   95.00   1.0000   10.0000
omega____ theta____ kappa____ phi______ frames
    -       22.1490   77.0000    0.0000 106

;
_diffrn_measurement_device_type 'Xcalibur, Sapphire3'
_diffrn_measurement_method '\w scans'
_diffrn_orient_matrix_UB_11 -0.0067216000
_diffrn_orient_matrix_UB_12 -0.0477783000
_diffrn_orient_matrix_UB_13 -0.0177417000
_diffrn_orient_matrix_UB_21 -0.0467769000
_diffrn_orient_matrix_UB_22 0.0057538000
_diffrn_orient_matrix_UB_23 -0.0074214000
_diffrn_orient_matrix_UB_31 -0.0020672000
_diffrn_orient_matrix_UB_32 0.0242237000
_diffrn_orient_matrix_UB_33 -0.0332206000
_diffrn_radiation_monochromator graphite
_diffrn_radiation_source 'fine-focus sealed tube'
_diffrn_radiation_type MoK\a
_diffrn_radiation_wavelength 0.71073
_diffrn_reflns_av_R_equivalents 0.0381
_diffrn_reflns_av_sigmaI/netI 0.0289
_diffrn_reflns_limit_h_max 21
_diffrn_reflns_limit_h_min -20
_diffrn_reflns_limit_k_max 17
_diffrn_reflns_limit_k_min -17
_diffrn_reflns_limit_l_max 25
_diffrn_reflns_limit_l_min -24
_diffrn_reflns_number 42607
_diffrn_reflns_theta_full 25.00
_diffrn_reflns_theta_max 28.91
_diffrn_reflns_theta_min 4.22
_exptl_absorpt_coefficient_mu 9.366
_exptl_absorpt_correction_T_max 0.2121
_exptl_absorpt_correction_T_min 0.0937
_exptl_absorpt_correction_type multi-scan
_exptl_absorpt_process_details
;
CrysAlisPro, Agilent Technologies,
Version 1.171.35.21 (release 20-01-2012 CrysAlis171 .NET)
(compiled Jan 23 2012,18:06:46)
Empirical absorption correction using spherical harmonics,
 implemented in SCALE3 ABSPACK scaling algorithm.
;
_exptl_crystal_colour 'dark red'
_exptl_crystal_density_diffrn 2.423
_exptl_crystal_density_method 'not measured'
_exptl_crystal_description prismatic
_exptl_crystal_F_000 2584
_exptl_crystal_size_max 0.48
_exptl_crystal_size_mid 0.25
_exptl_crystal_size_min 0.24
_refine_diff_density_max 1.974
_refine_diff_density_min -1.449
_refine_diff_density_rms 0.174
_refine_ls_extinction_method none
_refine_ls_goodness_of_fit_ref 1.063
_refine_ls_hydrogen_treatment constr
_refine_ls_matrix_type full
_refine_ls_number_parameters 481
_refine_ls_number_reflns 9211
_refine_ls_number_restraints 4
_refine_ls_restrained_S_all 1.063
_refine_ls_R_factor_all 0.0311
_refine_ls_R_factor_gt 0.0273
_refine_ls_shift/su_max 0.003
_refine_ls_shift/su_mean 0.000
_refine_ls_structure_factor_coef Fsqd
_refine_ls_weighting_details 'calc w=1/[\s^2^(Fo^2^)+(0.0295P)^2^+9.3764P] where P=(Fo^2^+2Fc^2^)/3'
_refine_ls_weighting_scheme calc
_refine_ls_wR_factor_gt 0.0634
_refine_ls_wR_factor_ref 0.0652
_reflns_number_gt 8445
_reflns_number_total 9211
_reflns_threshold_expression >2sigma(I)
_cod_data_source_file ic5b00846_si_002.cif
_cod_data_source_block 2c
_cod_original_cell_volume 3817.37(12)
_cod_database_code 4346194

loop_
_symmetry_equiv_pos_as_xyz
'x, y, z'
'-x+1/2, y+1/2, -z+1/2'
'-x, -y, -z'
'x-1/2, -y-1/2, z-1/2'

loop_
_atom_site_label
_atom_site_type_symbol
_atom_site_fract_x
_atom_site_fract_y
_atom_site_fract_z
_atom_site_U_iso_or_equiv
_atom_site_adp_type
_atom_site_occupancy
_atom_site_symmetry_multiplicity
_atom_site_calc_flag
_atom_site_refinement_flags
_atom_site_disorder_assembly
_atom_site_disorder_group
Pt1 Pt 0.085192(10) 0.948287(11) 0.300675(8) 0.01027(5) Uani 1 1 d . . .
Pt2 Pt -0.027647(9) 1.004313(10) 0.176100(8) 0.00968(4) Uani 1 1 d . . .
I1 I 0.206055(18) 0.89391(2) 0.429274(14) 0.01642(6) Uani 1 1 d . . .
I2 I -0.146310(18) 1.06900(2) 0.048374(14) 0.01620(6) Uani 1 1 d . . .
S1 S -0.04027(7) 1.15919(7) 0.22615(5) 0.01409(19) Uani 1 1 d . . .
S2 S 0.19253(7) 0.92651(8) 0.24331(5) 0.0150(2) Uani 1 1 d . . .
N1 N -0.0092(2) 0.9514(3) 0.35640(17) 0.0123(7) Uani 1 1 d . . .
N2 N -0.0298(2) 0.8612(2) 0.12955(17) 0.0114(6) Uani 1 1 d . . .
N3 N 0.1218(2) 1.1093(3) 0.31537(18) 0.0144(7) Uani 1 1 d . . .
N4 N 0.0780(2) 1.2841(3) 0.30207(19) 0.0187(8) Uani 1 1 d . . .
N5 N 0.0888(2) 1.0596(2) 0.14895(18) 0.0123(7) Uani 1 1 d . . .
N6 N 0.2404(2) 1.0389(3) 0.15156(19) 0.0164(7) Uani 1 1 d . . .
C1 C 0.0512(3) 0.7999(3) 0.2920(2) 0.0137(8) Uani 1 1 d . . .
C2 C 0.0868(3) 0.7199(3) 0.2640(2) 0.0161(8) Uani 1 1 d . . .
H2 H 0.1318 0.7321 0.2412 0.019 Uiso 1 1 calc R . .
C3 C 0.0572(3) 0.6207(3) 0.2689(2) 0.0195(9) Uani 1 1 d . . .
H3 H 0.0836 0.5664 0.2502 0.023 Uiso 1 1 calc R . .
C4 C -0.0088(3) 0.5995(3) 0.2999(2) 0.0206(9) Uani 1 1 d . . .
H4 H -0.0283 0.5315 0.3018 0.025 Uiso 1 1 calc R . .
C5 C -0.0476(3) 0.6787(3) 0.3288(2) 0.0184(9) Uani 1 1 d . . .
C6 C -0.1148(3) 0.6643(4) 0.3653(2) 0.0234(10) Uani 1 1 d . . .
H6 H -0.1393 0.5984 0.3662 0.028 Uiso 1 1 calc R . .
C7 C -0.1438(3) 0.7415(4) 0.3982(2) 0.0226(10) Uani 1 1 d . . .
H7 H -0.1879 0.7289 0.4218 0.027 Uiso 1 1 calc R . .
C8 C -0.1092(3) 0.8429(3) 0.3981(2) 0.0170(8) Uani 1 1 d . . .
C9 C -0.1319(3) 0.9265(4) 0.4334(2) 0.0210(9) Uani 1 1 d . . .
H9 H -0.1737 0.9192 0.4600 0.025 Uiso 1 1 calc R . .
C10 C -0.0936(3) 1.0191(3) 0.4296(2) 0.0174(8) Uani 1 1 d . . .
H10 H -0.1090 1.0762 0.4535 0.021 Uiso 1 1 calc R . .
C11 C -0.0321(3) 1.0297(3) 0.3908(2) 0.0152(8) Uani 1 1 d . . .
H11 H -0.0059 1.0942 0.3889 0.018 Uiso 1 1 calc R . .
C12 C -0.0465(3) 0.8583(3) 0.3601(2) 0.0139(8) Uani 1 1 d . . .
C13 C -0.0153(3) 0.7779(3) 0.3256(2) 0.0152(8) Uani 1 1 d . . .
C14 C -0.1352(3) 0.9478(3) 0.1991(2) 0.0111(7) Uani 1 1 d . . .
C15 C -0.1930(3) 0.9941(3) 0.2311(2) 0.0156(8) Uani 1 1 d . . .
H15 H -0.1848 1.0635 0.2449 0.019 Uiso 1 1 calc R . .
C16 C -0.2637(3) 0.9389(3) 0.2433(2) 0.0184(9) Uani 1 1 d . . .
H16 H -0.3016 0.9712 0.2669 0.022 Uiso 1 1 calc R . .
C17 C -0.2795(3) 0.8393(3) 0.2220(2) 0.0189(9) Uani 1 1 d . . .
H17 H -0.3273 0.8032 0.2315 0.023 Uiso 1 1 calc R . .
C18 C -0.2248(3) 0.7912(3) 0.1862(2) 0.0158(8) Uani 1 1 d . . .
C19 C -0.2380(3) 0.6899(3) 0.1585(2) 0.0185(9) Uani 1 1 d . . .
H19 H -0.2857 0.6509 0.1656 0.022 Uiso 1 1 calc R . .
C20 C -0.1850(3) 0.6477(3) 0.1226(2) 0.0177(9) Uani 1 1 d . . .
H20 H -0.1964 0.5801 0.1049 0.021 Uiso 1 1 calc R . .
C21 C -0.1118(3) 0.7029(3) 0.1106(2) 0.0144(8) Uani 1 1 d . . .
C22 C -0.0544(3) 0.6664(3) 0.0728(2) 0.0175(8) Uani 1 1 d . . .
H22 H -0.0621 0.5998 0.0529 0.021 Uiso 1 1 calc R . .
C23 C 0.0133(3) 0.7278(3) 0.0648(2) 0.0164(8) Uani 1 1 d . . .
H23 H 0.0531 0.7032 0.0399 0.020 Uiso 1 1 calc R . .
C24 C 0.0234(3) 0.8263(3) 0.0933(2) 0.0150(8) Uani 1 1 d . . .
H24 H 0.0692 0.8687 0.0865 0.018 Uiso 1 1 calc R . .
C25 C -0.0972(3) 0.8020(3) 0.1384(2) 0.0128(8) Uani 1 1 d . . .
C26 C -0.1531(3) 0.8475(3) 0.1755(2) 0.0118(7) Uani 1 1 d . . .
C27 C 0.0630(3) 1.1847(3) 0.2867(2) 0.0143(8) Uani 1 1 d . . .
C28 C 0.2029(3) 1.1389(3) 0.3561(2) 0.0218(9) Uani 1 1 d . . .
H28 H 0.2476 1.0886 0.3737 0.026 Uiso 1 1 calc R . .
C29 C 0.2238(3) 1.2377(4) 0.3732(3) 0.0271(10) Uani 1 1 d . . .
H29 H 0.2814 1.2571 0.4026 0.033 Uiso 1 1 calc R . .
C30 C 0.1577(3) 1.3088(4) 0.3459(2) 0.0246(10) Uani 1 1 d . . .
H30 H 0.1697 1.3781 0.3590 0.030 Uiso 1 1 calc R . .
C31 C 0.1703(3) 1.0168(3) 0.1753(2) 0.0131(8) Uani 1 1 d . . .
C32 C 0.0824(3) 1.1387(3) 0.1037(2) 0.0141(8) Uani 1 1 d . . .
H32 H 0.0270 1.1735 0.0867 0.017 Uiso 1 1 calc R . .
C33 C 0.1527(3) 1.1706(3) 0.0815(2) 0.0193(9) Uani 1 1 d . . .
H33 H 0.1485 1.2286 0.0514 0.023 Uiso 1 1 calc R . .
C34 C 0.2303(3) 1.1150(3) 0.1047(2) 0.0175(8) Uani 1 1 d . . .
H34 H 0.2785 1.1316 0.0864 0.021 Uiso 1 1 calc R . .
Cl1 Cl 0.06561(8) 0.41836(10) 0.11916(7) 0.0333(3) Uani 1 1 d . . .
Cl2 Cl -0.12610(9) 0.38414(11) 0.07067(8) 0.0412(3) Uani 1 1 d . . .
C35 C -0.0327(3) 0.4113(4) 0.1448(3) 0.0285(11) Uani 1 1 d . . .
H35A H -0.0422 0.4767 0.1666 0.034 Uiso 1 1 calc R . .
H35B H -0.0261 0.3577 0.1819 0.034 Uiso 1 1 calc R . .
Cl3 Cl 0.47651(10) 0.18890(12) -0.07760(8) 0.0446(3) Uani 1 1 d D . .
Cl4 Cl 0.4104(2) 0.0352(3) 0.00976(19) 0.0380(8) Uani 0.40 1 d PD A 1
C36 C 0.4078(12) 0.1582(7) -0.0241(11) 0.049(3) Uani 0.40 1 d PD A 1
H36A H 0.4226 0.2053 0.0177 0.058 Uiso 0.40 1 calc PR A 1
H36B H 0.3455 0.1728 -0.0528 0.058 Uiso 0.40 1 calc PR A 1
Cl4' Cl 0.3483(2) 0.0765(2) -0.02977(15) 0.0497(7) Uani 0.60 1 d PD A 2
C36' C 0.4220(8) 0.1787(8) -0.0108(5) 0.049(3) Uani 0.60 1 d PD A 2
H36C H 0.4664 0.1688 0.0370 0.058 Uiso 0.60 1 calc PR A 2
H36D H 0.3888 0.2422 -0.0091 0.058 Uiso 0.60 1 calc PR A 2

loop_
_atom_site_aniso_label
_atom_site_aniso_U_11
_atom_site_aniso_U_22
_atom_site_aniso_U_33
_atom_site_aniso_U_23
_atom_site_aniso_U_13
_atom_site_aniso_U_12
Pt1 0.00927(8) 0.01026(8) 0.01137(8) -0.00009(5) 0.00321(6) 0.00060(5)
Pt2 0.00903(8) 0.00850(7) 0.01169(8) 0.00000(5) 0.00333(6) -0.00002(5)
I1 0.01463(13) 0.01975(14) 0.01361(12) -0.00013(10) 0.00220(10) 0.00415(10)
I2 0.01504(13) 0.01684(13) 0.01481(13) 0.00215(10) 0.00145(10) 0.00108(10)
S1 0.0127(5) 0.0106(4) 0.0184(5) -0.0017(4) 0.0036(4) 0.0012(4)
S2 0.0122(5) 0.0175(5) 0.0167(5) 0.0031(4) 0.0062(4) 0.0036(4)
N1 0.0101(16) 0.0157(17) 0.0102(15) 0.0023(12) 0.0018(13) 0.0020(13)
N2 0.0147(17) 0.0088(15) 0.0093(15) -0.0024(12) 0.0011(13) -0.0017(13)
N3 0.0130(17) 0.0120(16) 0.0185(17) -0.0003(13) 0.0048(14) -0.0031(13)
N4 0.022(2) 0.0111(17) 0.0236(19) -0.0025(14) 0.0086(16) -0.0036(14)
N5 0.0119(17) 0.0094(15) 0.0167(17) 0.0000(12) 0.0057(13) -0.0021(13)
N6 0.0152(18) 0.0168(17) 0.0190(18) -0.0004(14) 0.0078(14) 0.0007(14)
C1 0.014(2) 0.0104(18) 0.0129(18) 0.0018(14) -0.0025(15) -0.0020(15)
C2 0.017(2) 0.016(2) 0.0128(18) -0.0002(15) 0.0003(16) 0.0024(16)
C3 0.021(2) 0.013(2) 0.020(2) -0.0047(16) -0.0011(18) 0.0042(17)
C4 0.024(2) 0.014(2) 0.017(2) 0.0009(16) -0.0041(18) -0.0025(17)
C5 0.018(2) 0.018(2) 0.0151(19) 0.0036(16) -0.0013(16) -0.0022(17)
C6 0.024(2) 0.023(2) 0.022(2) 0.0066(18) 0.0037(19) -0.0097(19)
C7 0.021(2) 0.027(2) 0.021(2) 0.0073(18) 0.0082(18) -0.0068(19)
C8 0.016(2) 0.022(2) 0.0118(19) 0.0039(16) 0.0030(16) 0.0008(17)
C9 0.015(2) 0.031(2) 0.018(2) 0.0055(18) 0.0064(17) 0.0043(18)
C10 0.012(2) 0.025(2) 0.016(2) 0.0009(17) 0.0045(16) 0.0069(17)
C11 0.014(2) 0.016(2) 0.0143(19) 0.0009(16) 0.0018(16) 0.0043(16)
C12 0.0114(19) 0.017(2) 0.0132(18) 0.0030(15) 0.0030(15) -0.0006(15)
C13 0.016(2) 0.0147(19) 0.0132(18) 0.0028(15) 0.0009(16) 0.0006(16)
C14 0.0091(18) 0.0151(19) 0.0092(17) 0.0020(14) 0.0027(14) 0.0004(15)
C15 0.014(2) 0.015(2) 0.018(2) -0.0007(15) 0.0050(16) 0.0014(16)
C16 0.014(2) 0.026(2) 0.016(2) -0.0007(17) 0.0058(17) 0.0019(17)
C17 0.015(2) 0.026(2) 0.0155(19) 0.0047(17) 0.0045(16) -0.0054(17)
C18 0.013(2) 0.020(2) 0.0118(18) 0.0036(16) -0.0002(15) -0.0020(16)
C19 0.019(2) 0.017(2) 0.017(2) 0.0049(16) 0.0017(17) -0.0081(17)
C20 0.021(2) 0.0124(19) 0.0152(19) 0.0008(15) -0.0008(17) -0.0033(16)
C21 0.018(2) 0.0105(18) 0.0119(18) 0.0007(14) -0.0002(16) 0.0017(15)
C22 0.021(2) 0.0120(19) 0.0156(19) 0.0005(15) -0.0002(17) 0.0030(16)
C23 0.017(2) 0.018(2) 0.0128(18) -0.0001(15) 0.0018(16) 0.0052(16)
C24 0.013(2) 0.017(2) 0.0156(19) 0.0012(15) 0.0051(16) 0.0019(16)
C25 0.013(2) 0.0130(19) 0.0117(18) 0.0029(14) 0.0032(15) 0.0007(15)
C26 0.0101(19) 0.0129(18) 0.0117(17) 0.0017(14) 0.0023(15) -0.0004(15)
C27 0.015(2) 0.0132(19) 0.0149(19) -0.0005(15) 0.0051(16) -0.0046(16)
C28 0.014(2) 0.021(2) 0.028(2) 0.0030(18) 0.0014(18) -0.0031(17)
C29 0.016(2) 0.026(2) 0.035(3) -0.002(2) 0.002(2) -0.0088(19)
C30 0.027(3) 0.020(2) 0.026(2) -0.0045(18) 0.006(2) -0.0077(19)
C31 0.014(2) 0.0089(17) 0.0161(19) -0.0021(15) 0.0038(16) -0.0007(15)
C32 0.015(2) 0.0129(19) 0.0137(18) -0.0004(15) 0.0025(15) -0.0003(15)
C33 0.020(2) 0.017(2) 0.021(2) 0.0027(17) 0.0058(17) -0.0037(17)
C34 0.013(2) 0.020(2) 0.020(2) -0.0020(17) 0.0067(17) -0.0035(17)
Cl1 0.0227(6) 0.0309(6) 0.0458(7) -0.0077(5) 0.0093(5) 0.0014(5)
Cl2 0.0235(6) 0.0364(7) 0.0622(9) -0.0267(7) 0.0100(6) -0.0022(5)
C35 0.030(3) 0.025(2) 0.030(3) 0.006(2) 0.009(2) 0.004(2)
Cl3 0.0416(8) 0.0523(9) 0.0361(7) 0.0063(6) 0.0057(6) -0.0047(7)
Cl4 0.0363(19) 0.0413(19) 0.0389(18) -0.0139(15) 0.0152(16) -0.0131(16)
C36 0.068(6) 0.046(5) 0.024(5) -0.018(4) 0.000(5) -0.028(5)
Cl4' 0.0644(18) 0.0481(15) 0.0454(14) -0.0087(12) 0.0298(14) -0.0183(14)
C36' 0.068(6) 0.046(5) 0.024(5) -0.018(4) 0.000(5) -0.028(5)

loop_
_atom_type_symbol
_atom_type_description
_atom_type_scat_dispersion_real
_atom_type_scat_dispersion_imag
_atom_type_scat_source
C C 0.0033 0.0016 'International Tables Vol C Tables 4.2.6.8 and 6.1.1.4'
H H 0.0000 0.0000 'International Tables Vol C Tables 4.2.6.8 and 6.1.1.4'
N N 0.0061 0.0033 'International Tables Vol C Tables 4.2.6.8 and 6.1.1.4'
S S 0.1246 0.1234 'International Tables Vol C Tables 4.2.6.8 and 6.1.1.4'
I I -0.4742 1.8119 'International Tables Vol C Tables 4.2.6.8 and 6.1.1.4'
Pt Pt -1.7033 8.3905 'International Tables Vol C Tables 4.2.6.8 and 6.1.1.4'
Cl Cl 0.1484 0.1585 'International Tables Vol C Tables 4.2.6.8 and 6.1.1.4'

loop_
_geom_angle_atom_site_label_1
_geom_angle_atom_site_label_2
_geom_angle_atom_site_label_3
_geom_angle
C1 Pt1 N1 81.42(15)
C1 Pt1 N3 177.32(14)
N1 Pt1 N3 96.54(13)
C1 Pt1 S2 92.99(12)
N1 Pt1 S2 173.61(9)
N3 Pt1 S2 88.96(9)
C1 Pt1 Pt2 96.00(11)
N1 Pt1 Pt2 94.54(9)
N3 Pt1 Pt2 85.87(9)
S2 Pt1 Pt2 89.08(3)
C1 Pt1 I1 85.31(11)
N1 Pt1 I1 86.71(9)
N3 Pt1 I1 92.86(9)
S2 Pt1 I1 89.77(3)
Pt2 Pt1 I1 178.306(9)
C14 Pt2 N2 81.58(14)
C14 Pt2 N5 177.67(14)
N2 Pt2 N5 96.09(12)
C14 Pt2 S1 93.04(11)
N2 Pt2 S1 174.21(9)
N5 Pt2 S1 89.28(9)
C14 Pt2 Pt1 94.33(11)
N2 Pt2 Pt1 93.61(9)
N5 Pt2 Pt1 85.90(9)
S1 Pt2 Pt1 88.92(3)
C14 Pt2 I2 85.60(11)
N2 Pt2 I2 88.35(9)
N5 Pt2 I2 94.25(9)
S1 Pt2 I2 89.09(3)
Pt1 Pt2 I2 178.003(9)
C27 S1 Pt2 106.15(14)
C31 S2 Pt1 105.69(14)
C11 N1 C12 118.9(4)
C11 N1 Pt1 127.9(3)
C12 N1 Pt1 113.1(3)
C24 N2 C25 120.2(3)
C24 N2 Pt2 127.7(3)
C25 N2 Pt2 112.1(3)
C28 N3 C27 116.2(4)
C28 N3 Pt1 121.6(3)
C27 N3 Pt1 122.2(3)
C30 N4 C27 116.7(4)
C32 N5 C31 116.7(3)
C32 N5 Pt2 120.7(3)
C31 N5 Pt2 122.7(3)
C34 N6 C31 116.9(4)
C2 C1 C13 117.7(4)
C2 C1 Pt1 130.2(3)
C13 C1 Pt1 111.9(3)
C1 C2 C3 120.4(4)
C4 C3 C2 122.0(4)
C3 C4 C5 119.7(4)
C4 C5 C13 117.9(4)
C4 C5 C6 124.2(4)
C13 C5 C6 117.9(4)
C7 C6 C5 121.9(4)
C6 C7 C8 121.2(4)
C9 C8 C12 117.5(4)
C9 C8 C7 125.4(4)
C12 C8 C7 117.2(4)
C10 C9 C8 119.7(4)
C9 C10 C11 120.1(4)
N1 C11 C10 121.6(4)
N1 C12 C8 122.1(4)
N1 C12 C13 115.6(4)
C8 C12 C13 122.2(4)
C5 C13 C1 122.3(4)
C5 C13 C12 119.6(4)
C1 C13 C12 118.0(4)
C15 C14 C26 117.9(4)
C15 C14 Pt2 129.8(3)
C26 C14 Pt2 112.2(3)
C14 C15 C16 120.2(4)
C17 C16 C15 121.7(4)
C16 C17 C18 119.7(4)
C17 C18 C26 117.7(4)
C17 C18 C19 124.3(4)
C26 C18 C19 118.0(4)
C20 C19 C18 122.2(4)
C19 C20 C21 121.2(4)
C22 C21 C25 117.6(4)
C22 C21 C20 125.3(4)
C25 C21 C20 117.1(4)
C23 C22 C21 119.4(4)
C22 C23 C24 120.0(4)
N2 C24 C23 121.1(4)
N2 C25 C21 121.8(4)
N2 C25 C26 116.1(3)
C21 C25 C26 122.1(4)
C14 C26 C18 122.7(4)
C14 C26 C25 118.0(4)
C18 C26 C25 119.3(4)
N4 C27 N3 124.5(4)
N4 C27 S1 113.9(3)
N3 C27 S1 121.6(3)
N3 C28 C29 122.6(4)
C28 C29 C30 117.2(4)
N4 C30 C29 122.5(4)
N6 C31 N5 124.1(4)
N6 C31 S2 114.0(3)
N5 C31 S2 121.9(3)
N5 C32 C33 122.1(4)
C32 C33 C34 117.0(4)
N6 C34 C33 122.6(4)
Cl1 C35 Cl2 111.8(3)
C36 Cl3 C36' 12.9(8)
Cl4 C36 Cl3 119.2(5)
Cl4' C36' Cl3 110.0(3)

loop_
_geom_bond_atom_site_label_1
_geom_bond_atom_site_label_2
_geom_bond_distance
Pt1 C1 2.018(4)
Pt1 N1 2.074(3)
Pt1 N3 2.192(3)
Pt1 S2 2.2916(10)
Pt1 Pt2 2.6401(2)
Pt1 I1 2.7415(3)
Pt2 C14 2.011(4)
Pt2 N2 2.083(3)
Pt2 N5 2.170(3)
Pt2 S1 2.2902(10)
Pt2 I2 2.7539(3)
S1 C27 1.729(4)
S2 C31 1.731(4)
N1 C11 1.333(5)
N1 C12 1.368(5)
N2 C24 1.320(5)
N2 C25 1.365(5)
N3 C28 1.343(5)
N3 C27 1.357(5)
N4 C30 1.329(6)
N4 C27 1.347(5)
N5 C32 1.344(5)
N5 C31 1.353(5)
N6 C34 1.328(6)
N6 C31 1.341(5)
C1 C2 1.375(6)
C1 C13 1.412(6)
C2 C3 1.399(6)
C3 C4 1.370(6)
C4 C5 1.403(6)
C5 C13 1.408(6)
C5 C6 1.446(6)
C6 C7 1.347(7)
C7 C8 1.442(6)
C8 C9 1.395(6)
C8 C12 1.405(6)
C9 C10 1.371(6)
C10 C11 1.392(6)
C12 C13 1.414(6)
C14 C15 1.381(5)
C14 C26 1.397(5)
C15 C16 1.402(6)
C16 C17 1.375(6)
C17 C18 1.404(6)
C18 C26 1.412(5)
C18 C19 1.429(6)
C19 C20 1.350(6)
C20 C21 1.436(6)
C21 C22 1.401(6)
C21 C25 1.404(5)
C22 C23 1.380(6)
C23 C24 1.400(6)
C25 C26 1.419(5)
C28 C29 1.358(6)
C29 C30 1.381(7)
C32 C33 1.364(6)
C33 C34 1.377(6)
Cl1 C35 1.756(5)
Cl2 C35 1.759(5)
Cl3 C36 1.748(5)
Cl3 C36' 1.752(5)
Cl4 C36 1.742(5)
Cl4' C36' 1.741(5)
